data_1520557
loop_
_publ_author_name
'Laird, Rebecca C.'
'Sinnwell, Michael A.'
'Nguyen, Nam P.'
'Swenson, Dale C.'
'Mariappan, S. V. Santhana'
'MacGillivray, Leonard R.'

_publ_section_title
;
 Intramolecular [2 + 2] Photodimerization Achieved in the Solid State via
 Coordination-Driven Self-Assembly.
;
_journal_issue 13
_journal_name_full 'Organic letters'
_journal_page_first 3233
_journal_page_last 3235
_journal_paper_doi 10.1021/acs.orglett.5b00527
_journal_volume 17
_journal_year 2015
_chemical_formula_sum 'C62 H50 Ag2 N4 O6 S2'
_chemical_formula_weight 1226.92
_chemical_name_common 'Ag tosylate DEPN'
_chemical_name_systematic
;
 Silver p-toluenesulfonate 1,8-bis[(E)-2-(4-pyridyl)ethenyl] naphthalene 
;
_space_group_IT_number 14
_symmetry_cell_setting monoclinic
_symmetry_space_group_name_Hall '-P 2ybc'
_symmetry_space_group_name_H-M 'P 1 21/c 1'
_atom_sites_solution_hydrogens geom
_atom_sites_solution_primary direct
_atom_sites_solution_secondary difmap
_audit_creation_method SHELXL-97
_cell_angle_alpha 90.00
_cell_angle_beta 110.048(5)
_cell_angle_gamma 90.00
_cell_formula_units_Z 2
_cell_length_a 14.3300(15)
_cell_length_b 10.8862(11)
_cell_length_c 17.8919(18)
_cell_measurement_reflns_used 9401
_cell_measurement_temperature 190
_cell_measurement_theta_max 25.35
_cell_measurement_theta_min 1.00
_cell_volume 2622.0(5)
_computing_cell_refinement 'HKL Scalepack (Otwinwski & Minor, 1997)'
_computing_data_collection 'Collect (Nonius BV, 1997-2000)'
_computing_data_reduction 'HKL Denzo, Scalepack (Otwinwski & Minor, 1997)'
_computing_structure_refinement 'SHELXL-97 (Sheldrick, 2008)'
_computing_structure_solution 'SHELXS97 (Sheldrick, 2008)'
_diffrn_ambient_temperature 190
_diffrn_detector_area_resol_mean 9
_diffrn_measured_fraction_theta_full 0.998
_diffrn_measured_fraction_theta_max 0.998
_diffrn_measurement_device_type 'Nonius Kappa CCD'
_diffrn_measurement_method 'CCD phi and omega scans'
_diffrn_radiation_monochromator graphite
_diffrn_radiation_source 'fine-focus sealed tube'
_diffrn_radiation_type MoK\a
_diffrn_radiation_wavelength 0.71073
_diffrn_reflns_av_R_equivalents 0.0830
_diffrn_reflns_av_sigmaI/netI 0.0661
_diffrn_reflns_limit_h_max 17
_diffrn_reflns_limit_h_min -17
_diffrn_reflns_limit_k_max 12
_diffrn_reflns_limit_k_min -11
_diffrn_reflns_limit_l_max 21
_diffrn_reflns_limit_l_min -21
_diffrn_reflns_number 35601
_diffrn_reflns_theta_full 24.99
_diffrn_reflns_theta_max 24.99
_diffrn_reflns_theta_min 2.92
_diffrn_standards_number 0
_exptl_absorpt_coefficient_mu 0.885
_exptl_absorpt_correction_T_max 0.9912
_exptl_absorpt_correction_T_min 0.8291
_exptl_absorpt_correction_type multi-scan
_exptl_absorpt_process_details 'HKL Scalepack (Otwinwski & Minor, 1997)'
_exptl_crystal_colour colorless
_exptl_crystal_density_diffrn 1.554
_exptl_crystal_density_method 'not measured'
_exptl_crystal_description blade
_exptl_crystal_F_000 1248
_exptl_crystal_size_max 0.22
_exptl_crystal_size_mid 0.06
_exptl_crystal_size_min 0.01
_refine_diff_density_max 0.502
_refine_diff_density_min -0.674
_refine_diff_density_rms 0.086
_refine_ls_extinction_method none
_refine_ls_goodness_of_fit_ref 0.930
_refine_ls_hydrogen_treatment constr
_refine_ls_matrix_type full
_refine_ls_number_parameters 344
_refine_ls_number_reflns 4595
_refine_ls_number_restraints 0
_refine_ls_restrained_S_all 0.930
_refine_ls_R_factor_all 0.0803
_refine_ls_R_factor_gt 0.0400
_refine_ls_shift/su_max 0.004
_refine_ls_shift/su_mean 0.001
_refine_ls_structure_factor_coef Fsqd
_refine_ls_weighting_details 'calc w=1/[\s^2^(Fo^2^)+(0.0616P)^2^+0.0000P] where P=(Fo^2^+2Fc^2^)/3'
_refine_ls_weighting_scheme calc
_refine_ls_wR_factor_gt 0.0898
_refine_ls_wR_factor_ref 0.1085
_reflns_number_gt 3072
_reflns_number_total 4595
_reflns_threshold_expression >2\s(I)
_cod_data_source_file ol5b00527_si_002.cif
_cod_data_source_block mcg12111
_cod_depositor_comments
;
The following automatic conversions were performed:

'_symmetry_cell_setting' value 'Monoclinic' changed to 'monoclinic'
according to
/usr/data/users/saulius/crontab/automatic-downloads/rss-feeds/ACS/lib/dictionaries/cif_core.dic
dictionary named 'cif_core.dic' version 2.4.2 from 2011-04-26.

Automatic conversion script
Id: cif_fix_values 3271 2015-04-21 07:52:19Z andrius 

 Adding full bibliography for 1520555--1520560.cif.
;
_cod_original_sg_symbol_H-M 'P2 1/c'
_cod_database_code 1520557

loop_
_symmetry_equiv_pos_as_xyz
'x, y, z'
'-x, y+1/2, -z+1/2'
'-x, -y, -z'
'x, -y-1/2, z-1/2'

loop_
_atom_site_label
_atom_site_type_symbol
_atom_site_fract_x
_atom_site_fract_y
_atom_site_fract_z
_atom_site_U_iso_or_equiv
_atom_site_adp_type
_atom_site_occupancy
_atom_site_symmetry_multiplicity
_atom_site_calc_flag
_atom_site_refinement_flags
Ag1 Ag 0.59647(3) 0.37399(3) 0.53900(2) 0.04208(14) Uani 1 1 d .
S2 S 0.53645(8) 0.54190(10) 0.68095(7) 0.0351(3) Uani 1 1 d .
N2 N 0.4999(2) 0.2182(3) 0.5311(2) 0.0367(9) Uani 1 1 d .
C28 C 0.1229(3) -0.1605(4) 0.4525(3) 0.0364(11) Uani 1 1 d .
C6 C 0.3853(3) 0.4445(4) 0.7254(3) 0.0389(11) Uani 1 1 d .
H6 H 0.4201 0.3687 0.7332 0.047 Uiso 1 1 calc R
O1 O 0.5902(2) 0.4350(3) 0.72132(19) 0.0431(8) Uani 1 1 d .
C22 C 0.3802(3) 0.0740(4) 0.4568(2) 0.0323(10) Uani 1 1 d .
H22 H 0.3446 0.0391 0.4063 0.039 Uiso 1 1 calc R
O6 O 0.5867(2) 0.6568(3) 0.7086(2) 0.0475(8) Uani 1 1 d .
C21 C 0.4457(3) 0.1666(4) 0.4615(3) 0.0351(10) Uani 1 1 d .
H21 H 0.4535 0.1957 0.4139 0.042 Uiso 1 1 calc R
C14 C 0.9336(3) 0.8924(4) 0.5801(3) 0.0326(10) Uani 1 1 d .
H14 H 0.8869 0.8938 0.5275 0.039 Uiso 1 1 calc R
O2 O 0.5033(2) 0.5287(3) 0.59447(17) 0.0514(9) Uani 1 1 d .
C20 C 0.9783(3) 1.1191(4) 0.5843(2) 0.0324(10) Uani 1 1 d .
N1 N 0.7185(3) 0.5035(3) 0.5642(2) 0.0384(9) Uani 1 1 d .
C11 C 0.7875(3) 0.6853(4) 0.5284(3) 0.0378(11) Uani 1 1 d .
H11 H 0.7857 0.7440 0.4886 0.045 Uiso 1 1 calc R
C1 C 0.4237(3) 0.5487(4) 0.7017(2) 0.0341(10) Uani 1 1 d .
C23 C 0.3642(3) 0.0295(4) 0.5242(2) 0.0328(10) Uani 1 1 d .
C9 C 0.8557(3) 0.6074(4) 0.6586(3) 0.0408(11) Uani 1 1 d .
H9 H 0.9025 0.6106 0.7112 0.049 Uiso 1 1 calc R
C10 C 0.8572(3) 0.6961(4) 0.6035(2) 0.0329(10) Uani 1 1 d .
C27 C 0.2072(3) -0.0782(4) 0.4592(3) 0.0346(10) Uani 1 1 d .
H27 H 0.2030 -0.0318 0.4132 0.041 Uiso 1 1 calc R
C15 C 1.0059(3) 0.9931(4) 0.6045(2) 0.0330(10) Uani 1 1 d .
C16 C 1.1045(3) 0.9653(4) 0.6421(3) 0.0394(11) Uani 1 1 d .
H16 H 1.1223 0.8822 0.6561 0.047 Uiso 1 1 calc R
C4 C 0.2415(3) 0.5641(5) 0.7262(3) 0.0474(12) Uani 1 1 d .
C18 C 1.1559(3) 1.1728(5) 0.6399(3) 0.0428(12) Uani 1 1 d .
H18 H 1.2070 1.2329 0.6518 0.051 Uiso 1 1 calc R
C24 C 0.4204(3) 0.0826(4) 0.5961(3) 0.0396(11) Uani 1 1 d .
H24 H 0.4136 0.0545 0.6443 0.047 Uiso 1 1 calc R
C29 C 0.1405(3) -0.2805(4) 0.4771(3) 0.0461(12) Uani 1 1 d .
H29 H 0.2069 -0.3065 0.5040 0.055 Uiso 1 1 calc R
C19 C 1.0563(3) 1.2091(4) 0.6007(3) 0.0366(11) Uani 1 1 d .
C13 C 0.9292(3) 0.7985(4) 0.6273(3) 0.0356(10) Uani 1 1 d .
H13 H 0.9759 0.7977 0.6799 0.043 Uiso 1 1 calc R
C2 C 0.3733(4) 0.6596(4) 0.6924(3) 0.0480(13) Uani 1 1 d .
H2 H 0.4006 0.7310 0.6773 0.058 Uiso 1 1 calc R
C26 C 0.2882(3) -0.0619(4) 0.5224(3) 0.0359(10) Uani 1 1 d .
H26 H 0.2975 -0.1112 0.5682 0.043 Uiso 1 1 calc R
C25 C 0.4865(3) 0.1765(5) 0.5976(3) 0.0403(11) Uani 1 1 d .
H25 H 0.5235 0.2128 0.6473 0.048 Uiso 1 1 calc R
C12 C 0.7198(3) 0.5890(4) 0.5105(3) 0.0378(11) Uani 1 1 d .
H12 H 0.6727 0.5834 0.4582 0.045 Uiso 1 1 calc R
C17 C 1.1802(3) 1.0546(5) 0.6609(3) 0.0424(11) Uani 1 1 d .
H17 H 1.2474 1.0320 0.6879 0.051 Uiso 1 1 calc R
C5 C 0.2939(4) 0.4538(5) 0.7377(3) 0.0458(12) Uani 1 1 d .
H5 H 0.2672 0.3832 0.7543 0.055 Uiso 1 1 calc R
C3 C 0.2840(4) 0.6662(5) 0.7050(3) 0.0548(14) Uani 1 1 d .
H3 H 0.2506 0.7430 0.6989 0.066 Uiso 1 1 calc R
C7 C 0.1413(4) 0.5705(6) 0.7375(3) 0.0700(17) Uani 1 1 d .
H7A H 0.1278 0.4921 0.7587 0.105 Uiso 1 1 calc R
H7B H 0.0893 0.5867 0.6861 0.105 Uiso 1 1 calc R
H7C H 0.1421 0.6367 0.7748 0.105 Uiso 1 1 calc R
C8 C 0.7864(3) 0.5146(4) 0.6370(3) 0.0445(12) Uani 1 1 d .
H8 H 0.7867 0.4551 0.6759 0.053 Uiso 1 1 calc R
C30 C 1.0320(4) 1.3319(4) 0.5756(3) 0.0477(13) Uani 1 1 d .
H30 H 1.0833 1.3915 0.5865 0.057 Uiso 1 1 calc R
C31 C 0.0630(4) -0.3657(4) 0.4637(3) 0.0513(13) Uani 1 1 d .
H31 H 0.0774 -0.4477 0.4823 0.062 Uiso 1 1 calc R

loop_
_atom_site_aniso_label
_atom_site_aniso_U_11
_atom_site_aniso_U_22
_atom_site_aniso_U_33
_atom_site_aniso_U_23
_atom_site_aniso_U_13
_atom_site_aniso_U_12
Ag1 0.0371(2) 0.0380(2) 0.0515(2) -0.00574(18) 0.01557(17) -0.00877(17)
S2 0.0342(6) 0.0330(6) 0.0342(6) -0.0023(5) 0.0068(5) 0.0017(5)
N2 0.033(2) 0.035(2) 0.040(2) -0.0025(18) 0.0098(18) -0.0004(17)
C28 0.033(2) 0.037(3) 0.044(3) -0.004(2) 0.019(2) -0.0006(19)
C6 0.045(3) 0.035(3) 0.034(3) -0.004(2) 0.010(2) -0.003(2)
O1 0.0351(17) 0.0371(18) 0.050(2) 0.0067(15) 0.0054(15) 0.0052(15)
C22 0.030(2) 0.040(3) 0.027(2) -0.0033(19) 0.009(2) 0.002(2)
O6 0.0482(19) 0.0360(19) 0.061(2) -0.0086(16) 0.0220(17) -0.0112(15)
C21 0.034(2) 0.037(3) 0.031(3) 0.003(2) 0.008(2) -0.001(2)
C14 0.031(2) 0.030(2) 0.034(2) -0.005(2) 0.0089(19) 0.0010(19)
O2 0.048(2) 0.072(3) 0.0299(18) -0.0054(16) 0.0082(15) 0.0109(18)
C20 0.033(2) 0.031(2) 0.035(2) -0.005(2) 0.014(2) -0.006(2)
N1 0.034(2) 0.038(2) 0.044(2) -0.0074(19) 0.0141(19) -0.0038(17)
C11 0.035(2) 0.033(3) 0.040(3) 0.007(2) 0.007(2) 0.000(2)
C1 0.035(2) 0.032(2) 0.031(2) -0.007(2) 0.005(2) -0.001(2)
C23 0.026(2) 0.035(2) 0.035(3) 0.002(2) 0.0071(19) 0.0035(19)
C9 0.041(3) 0.045(3) 0.032(3) 0.001(2) 0.007(2) -0.009(2)
C10 0.027(2) 0.035(3) 0.035(3) -0.003(2) 0.009(2) -0.0002(19)
C27 0.036(3) 0.034(2) 0.037(3) 0.000(2) 0.016(2) 0.005(2)
C15 0.029(2) 0.037(3) 0.030(2) -0.002(2) 0.0074(19) 0.000(2)
C16 0.036(3) 0.041(3) 0.040(3) 0.004(2) 0.011(2) 0.003(2)
C4 0.032(3) 0.069(4) 0.039(3) 0.000(3) 0.010(2) -0.003(3)
C18 0.033(3) 0.055(3) 0.041(3) -0.013(2) 0.013(2) -0.016(2)
C24 0.036(2) 0.050(3) 0.032(3) 0.004(2) 0.010(2) -0.006(2)
C29 0.039(3) 0.034(3) 0.064(3) 0.002(2) 0.017(2) 0.000(2)
C19 0.034(2) 0.039(3) 0.039(3) -0.010(2) 0.016(2) -0.009(2)
C13 0.031(2) 0.031(2) 0.043(3) -0.004(2) 0.010(2) -0.001(2)
C2 0.047(3) 0.041(3) 0.053(3) 0.013(2) 0.014(3) 0.007(2)
C26 0.036(2) 0.036(3) 0.036(3) 0.002(2) 0.012(2) 0.001(2)
C25 0.035(2) 0.052(3) 0.031(3) -0.007(2) 0.008(2) -0.005(2)
C12 0.034(2) 0.040(3) 0.037(3) -0.003(2) 0.009(2) 0.001(2)
C17 0.028(2) 0.055(3) 0.041(3) -0.002(2) 0.008(2) -0.002(2)
C5 0.049(3) 0.048(3) 0.040(3) -0.008(2) 0.015(2) -0.015(3)
C3 0.039(3) 0.060(4) 0.063(4) 0.007(3) 0.014(3) 0.020(3)
C7 0.044(3) 0.108(5) 0.058(4) -0.001(3) 0.018(3) -0.002(3)
C8 0.046(3) 0.043(3) 0.042(3) 0.006(2) 0.012(2) -0.013(2)
C30 0.047(3) 0.037(3) 0.063(3) -0.007(2) 0.023(3) -0.014(2)
C31 0.055(3) 0.031(3) 0.072(4) 0.001(3) 0.026(3) 0.004(3)

loop_
_atom_type_symbol
_atom_type_description
_atom_type_scat_dispersion_real
_atom_type_scat_dispersion_imag
_atom_type_scat_source
C C 0.0033 0.0016 'International Tables Vol C Tables 4.2.6.8 and 6.1.1.4'
H H 0.0000 0.0000 'International Tables Vol C Tables 4.2.6.8 and 6.1.1.4'
N N 0.0061 0.0033 'International Tables Vol C Tables 4.2.6.8 and 6.1.1.4'
O O 0.0106 0.0060 'International Tables Vol C Tables 4.2.6.8 and 6.1.1.4'
S S 0.1246 0.1234 'International Tables Vol C Tables 4.2.6.8 and 6.1.1.4'
Ag Ag -0.8971 1.1015 'International Tables Vol C Tables 4.2.6.8 and 6.1.1.4'

loop_
_geom_angle_atom_site_label_1
_geom_angle_atom_site_label_2
_geom_angle_atom_site_label_3
_geom_angle
_geom_angle_site_symmetry_1
_geom_angle_site_symmetry_3
N2 Ag1 N1 167.21(14) . .
N2 Ag1 O2 97.77(12) . .
N1 Ag1 O2 88.97(12) . .
N2 Ag1 O2 97.07(13) . 3_666
N1 Ag1 O2 94.46(13) . 3_666
O2 Ag1 O2 83.69(10) . 3_666
O6 S2 O1 114.15(19) . .
O6 S2 O2 113.0(2) . .
O1 S2 O2 112.0(2) . .
O6 S2 C1 106.0(2) . .
O1 S2 C1 107.19(19) . .
O2 S2 C1 103.68(19) . .
C21 N2 C25 117.7(4) . .
C21 N2 Ag1 122.9(3) . .
C25 N2 Ag1 119.2(3) . .
C29 C28 C20 119.2(4) . 3_666
C29 C28 C27 119.7(4) . .
C20 C28 C27 121.0(4) 3_666 .
C1 C6 C5 118.6(4) . .
C1 C6 H6 120.7 . .
C5 C6 H6 120.7 . .
C21 C22 C23 121.3(4) . .
C21 C22 H22 119.4 . .
C23 C22 H22 119.4 . .
N2 C21 C22 122.4(4) . .
N2 C21 H21 118.8 . .
C22 C21 H21 118.8 . .
C13 C14 C15 124.3(4) . .
C13 C14 H14 117.9 . .
C15 C14 H14 117.9 . .
S2 O2 Ag1 116.94(18) . .
S2 O2 Ag1 145.4(2) . 3_666
Ag1 O2 Ag1 96.31(10) . 3_666
C15 C20 C19 118.0(4) . .
C15 C20 C28 124.0(4) . 3_666
C19 C20 C28 118.0(4) . 3_666
C8 N1 C12 116.8(4) . .
C8 N1 Ag1 121.7(3) . .
C12 N1 Ag1 120.7(3) . .
C10 C11 C12 120.3(4) . .
C10 C11 H11 119.8 . .
C12 C11 H11 119.8 . .
C2 C1 C6 120.2(4) . .
C2 C1 S2 119.0(3) . .
C6 C1 S2 120.9(3) . .
C24 C23 C22 116.4(4) . .
C24 C23 C26 119.5(4) . .
C22 C23 C26 124.0(4) . .
C8 C9 C10 119.8(4) . .
C8 C9 H9 120.1 . .
C10 C9 H9 120.1 . .
C11 C10 C9 116.9(4) . .
C11 C10 C13 123.1(4) . .
C9 C10 C13 120.0(4) . .
C26 C27 C28 127.2(4) . .
C26 C27 H27 116.4 . .
C28 C27 H27 116.4 . .
C16 C15 C20 118.7(4) . .
C16 C15 C14 118.9(4) . .
C20 C15 C14 122.2(4) . .
C15 C16 C17 122.9(4) . .
C15 C16 H16 118.5 . .
C17 C16 H16 118.5 . .
C3 C4 C5 117.9(4) . .
C3 C4 C7 121.7(5) . .
C5 C4 C7 120.4(5) . .
C17 C18 C19 121.6(4) . .
C17 C18 H18 119.2 . .
C19 C18 H18 119.2 . .
C25 C24 C23 120.0(4) . .
C25 C24 H24 120.0 . .
C23 C24 H24 120.0 . .
C28 C29 C31 121.8(5) . .
C28 C29 H29 119.1 . .
C31 C29 H29 119.1 . .
C18 C19 C30 121.3(4) . .
C18 C19 C20 119.5(4) . .
C30 C19 C20 119.2(4) . .
C14 C13 C10 124.9(4) . .
C14 C13 H13 117.6 . .
C10 C13 H13 117.6 . .
C3 C2 C1 120.1(5) . .
C3 C2 H2 119.9 . .
C1 C2 H2 119.9 . .
C27 C26 C23 122.5(4) . .
C27 C26 H26 118.8 . .
C23 C26 H26 118.8 . .
N2 C25 C24 122.3(4) . .
N2 C25 H25 118.9 . .
C24 C25 H25 118.9 . .
N1 C12 C11 122.6(4) . .
N1 C12 H12 118.7 . .
C11 C12 H12 118.7 . .
C18 C17 C16 119.1(4) . .
C18 C17 H17 120.5 . .
C16 C17 H17 120.5 . .
C4 C5 C6 121.5(5) . .
C4 C5 H5 119.2 . .
C6 C5 H5 119.2 . .
C2 C3 C4 121.7(5) . .
C2 C3 H3 119.2 . .
C4 C3 H3 119.2 . .
C4 C7 H7A 109.5 . .
C4 C7 H7B 109.5 . .
H7A C7 H7B 109.5 . .
C4 C7 H7C 109.5 . .
H7A C7 H7C 109.5 . .
H7B C7 H7C 109.5 . .
N1 C8 C9 123.6(4) . .
N1 C8 H8 118.2 . .
C9 C8 H8 118.2 . .
C31 C30 C19 121.2(4) 3_666 .
C31 C30 H30 119.4 3_666 .
C19 C30 H30 119.4 . .
C30 C31 C29 120.4(5) 3_666 .
C30 C31 H31 119.8 3_666 .
C29 C31 H31 119.8 . .

loop_
_geom_bond_atom_site_label_1
_geom_bond_atom_site_label_2
_geom_bond_distance
_geom_bond_site_symmetry_2
Ag1 N2 2.162(4) .
Ag1 N1 2.171(4) .
Ag1 O2 2.552(3) .
Ag1 O2 2.555(3) 3_666
S2 O6 1.443(3) .
S2 O1 1.445(3) .
S2 O2 1.462(3) .
S2 C1 1.779(4) .
N2 C21 1.344(5) .
N2 C25 1.349(5) .
C28 C29 1.375(6) .
C28 C20 1.444(6) 3_666
C28 C27 1.475(6) .
C6 C1 1.389(6) .
C6 C5 1.404(6) .
C6 H6 0.9500 .
C22 C21 1.360(6) .
C22 C23 1.390(6) .
C22 H22 0.9500 .
C21 H21 0.9500 .
C14 C13 1.341(6) .
C14 C15 1.468(6) .
C14 H14 0.9500 .
O2 Ag1 2.555(3) 3_666
C20 C15 1.439(6) .
C20 C19 1.439(6) .
C20 C28 1.444(6) 3_666
N1 C8 1.337(6) .
N1 C12 1.343(6) .
C11 C10 1.378(6) .
C11 C12 1.388(6) .
C11 H11 0.9500 .
C1 C2 1.387(6) .
C23 C24 1.388(6) .
C23 C26 1.467(6) .
C9 C8 1.376(6) .
C9 C10 1.385(6) .
C9 H9 0.9500 .
C10 C13 1.479(6) .
C27 C26 1.325(6) .
C27 H27 0.9500 .
C15 C16 1.374(6) .
C16 C17 1.409(6) .
C16 H16 0.9500 .
C4 C3 1.381(7) .
C4 C5 1.394(7) .
C4 C7 1.519(6) .
C18 C17 1.352(7) .
C18 C19 1.414(6) .
C18 H18 0.9500 .
C24 C25 1.388(6) .
C24 H24 0.9500 .
C29 C31 1.403(6) .
C29 H29 0.9500 .
C19 C30 1.415(7) .
C13 H13 0.9500 .
C2 C3 1.375(7) .
C2 H2 0.9500 .
C26 H26 0.9500 .
C25 H25 0.9500 .
C12 H12 0.9500 .
C17 H17 0.9500 .
C5 H5 0.9500 .
C3 H3 0.9500 .
C7 H7A 0.9800 .
C7 H7B 0.9800 .
C7 H7C 0.9800 .
C8 H8 0.9500 .
C30 C31 1.351(7) 3_666
C30 H30 0.9500 .
C31 C30 1.351(7) 3_666
C31 H31 0.9500 .

loop_
_geom_torsion_atom_site_label_1
_geom_torsion_atom_site_label_2
_geom_torsion_atom_site_label_3
_geom_torsion_atom_site_label_4
_geom_torsion
_geom_torsion_site_symmetry_1
_geom_torsion_site_symmetry_4
N1 Ag1 N2 C21 -123.9(6) . .
O2 Ag1 N2 C21 114.8(3) . .
O2 Ag1 N2 C21 30.3(3) 3_666 .
N1 Ag1 N2 C25 61.8(7) . .
O2 Ag1 N2 C25 -59.5(3) . .
O2 Ag1 N2 C25 -144.0(3) 3_666 .
C25 N2 C21 C22 -1.0(6) . .
Ag1 N2 C21 C22 -175.4(3) . .
C23 C22 C21 N2 1.4(7) . .
O6 S2 O2 Ag1 108.6(2) . .
O1 S2 O2 Ag1 -21.9(3) . .
C1 S2 O2 Ag1 -137.1(2) . .
O6 S2 O2 Ag1 -54.1(4) . 3_666
O1 S2 O2 Ag1 175.4(3) . 3_666
C1 S2 O2 Ag1 60.1(4) . 3_666
N2 Ag1 O2 S2 93.5(2) . .
N1 Ag1 O2 S2 -75.6(2) . .
O2 Ag1 O2 S2 -170.2(3) 3_666 .
N2 Ag1 O2 Ag1 -96.30(13) . 3_666
N1 Ag1 O2 Ag1 94.60(13) . 3_666
O2 Ag1 O2 Ag1 0.0 3_666 3_666
N2 Ag1 N1 C8 -40.7(8) . .
O2 Ag1 N1 C8 81.4(3) . .
O2 Ag1 N1 C8 165.0(3) 3_666 .
N2 Ag1 N1 C12 150.0(5) . .
O2 Ag1 N1 C12 -87.8(3) . .
O2 Ag1 N1 C12 -4.2(3) 3_666 .
C5 C6 C1 C2 1.5(6) . .
C5 C6 C1 S2 -177.3(3) . .
O6 S2 C1 C2 37.5(4) . .
O1 S2 C1 C2 159.7(4) . .
O2 S2 C1 C2 -81.7(4) . .
O6 S2 C1 C6 -143.7(4) . .
O1 S2 C1 C6 -21.5(4) . .
O2 S2 C1 C6 97.1(4) . .
C21 C22 C23 C24 -1.5(6) . .
C21 C22 C23 C26 174.1(4) . .
C12 C11 C10 C9 0.1(6) . .
C12 C11 C10 C13 -178.0(4) . .
C8 C9 C10 C11 -0.3(7) . .
C8 C9 C10 C13 177.8(4) . .
C29 C28 C27 C26 -48.6(7) . .
C20 C28 C27 C26 135.2(5) 3_666 .
C19 C20 C15 C16 3.4(6) . .
C28 C20 C15 C16 -177.6(4) 3_666 .
C19 C20 C15 C14 -171.2(4) . .
C28 C20 C15 C14 7.9(7) 3_666 .
C13 C14 C15 C16 47.8(6) . .
C13 C14 C15 C20 -137.6(4) . .
C20 C15 C16 C17 -0.9(6) . .
C14 C15 C16 C17 173.8(4) . .
C22 C23 C24 C25 1.3(6) . .
C26 C23 C24 C25 -174.5(4) . .
C20 C28 C29 C31 3.5(7) 3_666 .
C27 C28 C29 C31 -172.7(4) . .
C17 C18 C19 C30 -176.9(4) . .
C17 C18 C19 C20 1.6(7) . .
C15 C20 C19 C18 -3.7(6) . .
C28 C20 C19 C18 177.2(4) 3_666 .
C15 C20 C19 C30 174.8(4) . .
C28 C20 C19 C30 -4.3(6) 3_666 .
C15 C14 C13 C10 -179.7(4) . .
C11 C10 C13 C14 1.6(7) . .
C9 C10 C13 C14 -176.4(4) . .
C6 C1 C2 C3 -1.4(7) . .
S2 C1 C2 C3 177.4(4) . .
C28 C27 C26 C23 -175.3(4) . .
C24 C23 C26 C27 150.9(4) . .
C22 C23 C26 C27 -24.6(7) . .
C21 N2 C25 C24 0.9(6) . .
Ag1 N2 C25 C24 175.5(3) . .
C23 C24 C25 N2 -1.1(7) . .
C8 N1 C12 C11 -0.2(6) . .
Ag1 N1 C12 C11 169.6(3) . .
C10 C11 C12 N1 0.2(7) . .
C19 C18 C17 C16 0.9(7) . .
C15 C16 C17 C18 -1.3(7) . .
C3 C4 C5 C6 -2.4(7) . .
C7 C4 C5 C6 178.1(5) . .
C1 C6 C5 C4 0.4(7) . .
C1 C2 C3 C4 -0.6(8) . .
C5 C4 C3 C2 2.5(8) . .
C7 C4 C3 C2 -178.0(5) . .
C12 N1 C8 C9 -0.1(7) . .
Ag1 N1 C8 C9 -169.8(4) . .
C10 C9 C8 N1 0.3(7) . .
C18 C19 C30 C31 178.3(5) . 3_666
C20 C19 C30 C31 -0.2(7) . 3_666
C28 C29 C31 C30 1.2(8) . 3_666
